data_7714379
loop_
_publ_author_name
'Finke, Sebastian'
'Stammler, Anja'
'Oldengott, Jan'
'Walleck, Stephan'
'Glaser, Thorsten'

_publ_section_title
;
 Direct and Remote Control on Electronic Structures and Redox Potentials
 in \m-Oxo Diferric Complexes
;
_journal_name_full 'Dalton Transactions'
_journal_paper_doi 10.1039/D3DT02734A
_journal_year 2023
_chemical_formula_moiety 'C44 H66 Cl2 Fe2 N8 O5, 2(Cl O4)'
_chemical_formula_sum 'C44 H66 Cl4 Fe2 N8 O13'
_chemical_formula_weight 1168.54
_space_group_crystal_system triclinic
_space_group_IT_number 2
_space_group_name_Hall '-P 1'
_space_group_name_H-M_alt 'P -1'
_atom_sites_solution_hydrogens geom
_atom_sites_solution_primary dual
_atom_sites_solution_secondary difmap
_audit_creation_date 2022-09-22
_audit_creation_method
;
Olex2 1.5-alpha
(compiled 2022.06.10 svn.r3fa896fb for OlexSys, GUI svn.r6535)
;
_audit_update_record
;
2023-08-17 deposited with the CCDC.	2023-11-03 downloaded from the CCDC.
;
_cell_angle_alpha 106.420(2)
_cell_angle_beta 110.555(2)
_cell_angle_gamma 110.926(2)
_cell_formula_units_Z 2
_cell_length_a 14.7196(5)
_cell_length_b 14.9845(5)
_cell_length_c 15.0801(5)
_cell_measurement_reflns_used 9065
_cell_measurement_temperature 100(2)
_cell_measurement_theta_max 68.285
_cell_measurement_theta_min 3.539
_cell_volume 2572.90(18)
_computing_cell_refinement 'SAINT V8.38A (Bruker, 2018)'
_computing_data_collection 'APEX3 v2016.5-0 (Bruker AXS, 2016)'
_computing_data_reduction 'SAINT V8.38A (Bruker, 2018)'
_computing_molecular_graphics 'Olex2 1.5-alpha (Dolomanov et al., 2009)'
_computing_publication_material 'Olex2 1.5-alpha (Dolomanov et al., 2009)'
_computing_structure_refinement 'SHELXL 2018/3 (Sheldrick, 2015)'
_computing_structure_solution 'SHELXT 2014/5 (Sheldrick, 2015)'
_diffrn_ambient_temperature 100(2)
_diffrn_detector 'CCD area detector'
_diffrn_detector_area_resol_mean 7.9
_diffrn_detector_type 'Bruker APEX II area detector'
_diffrn_measured_fraction_theta_full 0.970
_diffrn_measured_fraction_theta_max 0.963
_diffrn_measurement_device '\k-geometry diffractometer'
_diffrn_measurement_device_type 'Bruker KAPPA APEX Duo'
_diffrn_measurement_method '\w and \f scans'
_diffrn_radiation_monochromator 'QuazarTM Montel multilayer optics'
_diffrn_radiation_probe x-ray
_diffrn_radiation_type CuK\a
_diffrn_radiation_wavelength 1.54178
_diffrn_reflns_av_R_equivalents 0.0698
_diffrn_reflns_av_unetI/netI 0.0587
_diffrn_reflns_Laue_measured_fraction_full 0.970
_diffrn_reflns_Laue_measured_fraction_max 0.963
_diffrn_reflns_limit_h_max 17
_diffrn_reflns_limit_h_min -17
_diffrn_reflns_limit_k_max 18
_diffrn_reflns_limit_k_min -17
_diffrn_reflns_limit_l_max 18
_diffrn_reflns_limit_l_min -18
_diffrn_reflns_number 39569
_diffrn_reflns_point_group_measured_fraction_full 0.970
_diffrn_reflns_point_group_measured_fraction_max 0.963
_diffrn_reflns_theta_full 67.679
_diffrn_reflns_theta_max 68.763
_diffrn_reflns_theta_min 3.539
_diffrn_source 'I\mS Incoatec microfocus source'
_diffrn_source_current 1.0
_diffrn_source_power 0.04968
_diffrn_source_type 'Bruker KAPPA APEX Duo'
_diffrn_source_voltage 49.68
_diffrn_standards_decay_% 0
_diffrn_standards_interval_count 0
_diffrn_standards_interval_time 0
_diffrn_standards_number 0
_exptl_absorpt_coefficient_mu 7.019
_exptl_absorpt_correction_T_max 0.7531
_exptl_absorpt_correction_T_min 0.5487
_exptl_absorpt_correction_type multi-scan
_exptl_absorpt_process_details
;
SADABS-2016/2 (Bruker,2016/2) was used for absorption correction.
wR2(int) was 0.1068 before and 0.0664 after correction.
The Ratio of minimum to maximum transmission is 0.7286.
The \l/2 correction factor is Not present.
;
_exptl_crystal_colour brown
_exptl_crystal_colour_primary brown
_exptl_crystal_density_diffrn 1.508
_exptl_crystal_description plate
_exptl_crystal_F_000 1220
_exptl_crystal_preparation 'Crystal selected from oil dispersion and mounted via cryoloop.'
_exptl_crystal_recrystallization_method
'A solution of the complex in ... was filtered. Single-crystals were obtained by slow vapour diffusion of .... into this solution.'
_exptl_crystal_size_max 0.14
_exptl_crystal_size_mid 0.13
_exptl_crystal_size_min 0.04
_refine_diff_density_max 0.355
_refine_diff_density_min -0.386
_refine_diff_density_rms 0.057
_refine_ls_extinction_method none
_refine_ls_goodness_of_fit_ref 1.021
_refine_ls_hydrogen_treatment constr
_refine_ls_matrix_type full
_refine_ls_number_parameters 737
_refine_ls_number_reflns 9173
_refine_ls_number_restraints 176
_refine_ls_restrained_S_all 1.057
_refine_ls_R_factor_all 0.0578
_refine_ls_R_factor_gt 0.0419
_refine_ls_shift/su_max 0.001
_refine_ls_shift/su_mean 0.000
_refine_ls_structure_factor_coef Fsqd
_refine_ls_weighting_details 'w=1/[\s^2^(Fo^2^)+(0.0319P)^2^+2.1133P] where P=(Fo^2^+2Fc^2^)/3'
_refine_ls_weighting_scheme calc
_refine_ls_wR_factor_gt 0.0964
_refine_ls_wR_factor_ref 0.1038
_reflns_Friedel_coverage 0.000
_reflns_number_gt 7387
_reflns_number_total 9173
_reflns_threshold_expression 'I > 2\s(I)'
_cod_data_source_file d3dt02734a2.cif
_cod_data_source_block g2578
_cod_depositor_comments
;
The following automatic conversions were performed:

data item '_atom_sites_solution_secondary' value 'diffmap' was
changed to 'difmap'.

Automatic conversion script
Id: cif_fix_values 8170 2020-07-09 18:12:32Z antanas 
;
_cod_original_cell_volume 2572.90(16)
_cod_database_code 7714379
_shelx_shelxl_version_number 2018/3
_shelx_space_group_comment
;
The symmetry employed for this shelxl refinement is uniquely defined
by the following loop, which should always be used as a source of
symmetry information in preference to the above space-group names.
They are only intended as comments.
;
_shelx_estimated_absorpt_t_max 0.767
_shelx_estimated_absorpt_t_min 0.440
_olex2_refinement_description
;
1. Fixed Uiso
 At 1.2 times of:
  All C(H) groups, All C(H,H) groups
 At 1.5 times of:
  All C(H,H,H) groups
2. Restrained distances
 O31-O32 \\sim O31-O33 \\sim O31-O34 \\sim O32-O33 \\sim O32-O34 \\sim O33-O34
 with sigma of 0.04
 Cl4-O41 \\sim Cl4-O42 \\sim Cl4-O43 \\sim Cl4-O44 \\sim Cl4A-O41A \\sim
Cl4A-O42A \\sim Cl4A-O43A ~
 Cl4A-O44A
 with sigma of 0.02
 O41-O42 \\sim O41-O43 \\sim O41-O44 \\sim O42-O43 \\sim O42-O44 \\sim O43-O44
\\sim O41A-O42A \\sim O41A-
 O43A \\sim O41A-O44A \\sim O42A-O43A \\sim O42A-O44A \\sim O43A-O44A
 with sigma of 0.04
 Cl3-O31 \\sim Cl3-O32 \\sim Cl3-O33 \\sim Cl3-O34 \\sim Cl3A-O31A \\sim
Cl3A-O32A \\sim Cl3A-O33A ~
 Cl3A-O34
 with sigma of 0.02
 O31A-O32A \\sim O31A-O33A \\sim O31A-O34 \\sim O32A-O33A \\sim O32A-O34 \\sim
O33A-O34
 with sigma of 0.04
3. Uiso/Uaniso restraints and constraints
O31 \\sim O31A \\sim O44A \\sim O44 \\sim O42 \\sim O42A: within 2A with sigma
of 0.01 and sigma for terminal atoms of 0.02 within 2A
4. Others
 Sof(Cl4A)=Sof(O41A)=Sof(O42A)=Sof(O43A)=Sof(O44A)=1-FVAR(1)
 Sof(Cl4)=Sof(O41)=Sof(O42)=Sof(O43)=Sof(O44)=FVAR(1)
 Sof(Cl3A)=Sof(O31A)=Sof(O32A)=Sof(O33A)=1-FVAR(2)
 Sof(Cl3)=Sof(O31)=Sof(O32)=Sof(O33)=FVAR(2)
5.a Secondary CH2 refined with riding coordinates:
 C1(H1A,H1B), C2(H2A,H2B), C3(H3A,H3B), C5(H5A,H5B), C25(H25A,H25B), C41(H41A,
 H41B), C42(H42A,H42B), C43(H43A,H43B), C45(H45A,H45B), C65(H65A,H65B)
5.b Aromatic/amide H refined with riding coordinates:
 C10(H10), C30(H30), C50(H50), C70(H70)
5.c Idealised Me refined as rotating group:
 C4(H4A,H4B,H4C), C11(H11A,H11B,H11C), C12(H12A,H12B,H12C), C13(H13A,H13B,
 H13C), C14(H14A,H14B,H14C), C15(H15A,H15B,H15C), C16(H16A,H16B,H16C), C17(H17A,
 H17B,H17C), C18(H18A,H18B,H18C), C19(H19A,H19B,H19C), C20(H20A,H20B,H20C),
 C21(H21A,H21B,H21C), C22(H22A,H22B,H22C), C44(H44A,H44B,H44C)
;
_olex2_submission_special_instructions 'No special instructions were received'

loop_
_space_group_symop_operation_xyz
'x, y, z'
'-x, -y, -z'

loop_
_atom_site_label
_atom_site_type_symbol
_atom_site_fract_x
_atom_site_fract_y
_atom_site_fract_z
_atom_site_U_iso_or_equiv
_atom_site_adp_type
_atom_site_occupancy
_atom_site_site_symmetry_order
_atom_site_calc_flag
_atom_site_refinement_flags_posn
_atom_site_refinement_flags_adp
_atom_site_refinement_flags_occupancy
_atom_site_disorder_assembly
_atom_site_disorder_group
Fe1 Fe 0.22596(4) 0.34101(3) 0.59134(3) 0.02642(11) Uani 1 1 d . . . . .
Fe2 Fe 0.24816(4) 0.16329(3) 0.39318(3) 0.02666(11) Uani 1 1 d . . . . .
Cl1 Cl 0.35051(6) 0.50448(5) 0.61552(6) 0.03792(18) Uani 1 1 d . . . . .
Cl2 Cl 0.10239(6) -0.00050(5) 0.34726(6) 0.03735(18) Uani 1 1 d . . . . .
O3 O 0.24257(16) 0.25104(14) 0.49841(15) 0.0291(4) Uani 1 1 d . . . . .
O5 O 0.5517(2) 0.2884(2) 0.9458(2) 0.0558(7) Uani 1 1 d . . . . .
O6 O 0.09436(18) 0.57032(18) 0.90706(17) 0.0407(5) Uani 1 1 d . . . . .
O7 O 0.6494(2) 0.2069(3) 0.7686(2) 0.0647(8) Uani 1 1 d . . . . .
O8 O 0.3442(2) -0.05338(18) 0.03625(17) 0.0416(5) Uani 1 1 d . . . . .
N1 N 0.0540(2) 0.28594(19) 0.45631(19) 0.0325(5) Uani 1 1 d . . . . .
N2 N 0.1214(2) 0.21368(18) 0.61512(18) 0.0298(5) Uani 1 1 d . . . . .
N3 N 0.3416(2) 0.33860(18) 0.72652(18) 0.0304(5) Uani 1 1 d . . . . .
N4 N 0.18003(19) 0.42599(18) 0.69789(18) 0.0302(5) Uani 1 1 d . . . . .
N41 N 0.1696(2) 0.2229(2) 0.28245(19) 0.0333(5) Uani 1 1 d . . . . .
N42 N 0.4031(2) 0.29152(18) 0.42177(19) 0.0299(5) Uani 1 1 d . . . . .
N43 N 0.3853(2) 0.16196(19) 0.50878(19) 0.0310(5) Uani 1 1 d . . . . .
N44 N 0.2747(2) 0.08111(19) 0.26570(19) 0.0315(5) Uani 1 1 d . . . . .
C1 C 0.0364(3) 0.2226(2) 0.3499(2) 0.0338(6) Uani 1 1 d . . . . .
H1A H -0.039162 0.199848 0.293311 0.041 Uiso 1 1 calc R U . . .
H1B H 0.038780 0.156549 0.346577 0.041 Uiso 1 1 calc R U . . .
C2 C -0.0279(2) 0.2137(2) 0.4762(2) 0.0365(7) Uani 1 1 d . . . . .
H2A H -0.102288 0.167171 0.409690 0.044 Uiso 1 1 calc R U . . .
H2B H -0.036583 0.257862 0.531793 0.044 Uiso 1 1 calc R U . . .
C3 C 0.0121(2) 0.1438(2) 0.5126(2) 0.0355(7) Uani 1 1 d . . . . .
H3A H -0.044483 0.094200 0.522657 0.043 Uiso 1 1 calc R U . . .
H3B H 0.021398 0.099809 0.457420 0.043 Uiso 1 1 calc R U . . .
C4 C 0.0327(3) 0.3756(3) 0.4547(3) 0.0389(7) Uani 1 1 d . . . . .
H4A H 0.039022 0.414934 0.522754 0.058 Uiso 1 1 calc R U . . .
H4B H -0.043180 0.345918 0.395740 0.058 Uiso 1 1 calc R U . . .
H4C H 0.088323 0.425108 0.444621 0.058 Uiso 1 1 calc R U . . .
C5 C 0.1841(3) 0.1568(2) 0.6375(2) 0.0324(6) Uani 1 1 d . . . . .
H5A H 0.180198 0.113964 0.571457 0.039 Uiso 1 1 calc R U . . .
H5B H 0.150508 0.107018 0.662964 0.039 Uiso 1 1 calc R U . . .
C6 C 0.3056(2) 0.2405(2) 0.7226(2) 0.0309(6) Uani 1 1 d . . . . .
C7 C 0.3737(3) 0.2177(3) 0.7912(2) 0.0367(7) Uani 1 1 d . . . . .
C8 C 0.4811(3) 0.3045(3) 0.8726(2) 0.0414(8) Uani 1 1 d . . . . .
C9 C 0.5196(3) 0.4071(3) 0.8800(2) 0.0391(7) Uani 1 1 d . . . . .
C10 C 0.4470(2) 0.4186(2) 0.8031(2) 0.0357(7) Uani 1 1 d . . . . .
H10 H 0.472691 0.486998 0.804105 0.043 Uiso 1 1 calc R U . . .
C11 C 0.3336(3) 0.1053(3) 0.7798(3) 0.0489(9) Uani 1 1 d . . . . .
H11A H 0.280537 0.089053 0.805915 0.073 Uiso 1 1 calc R U . . .
H11B H 0.398279 0.100672 0.821771 0.073 Uiso 1 1 calc R U . . .
H11C H 0.296076 0.053163 0.704225 0.073 Uiso 1 1 calc R U . . .
C12 C 0.5305(3) 0.2923(4) 1.0319(3) 0.0676(12) Uani 1 1 d . . . . .
H12A H 0.449054 0.252755 1.003491 0.101 Uiso 1 1 calc R U . . .
H12B H 0.562457 0.367663 1.082469 0.101 Uiso 1 1 calc R U . . .
H12C H 0.565445 0.259047 1.068777 0.101 Uiso 1 1 calc R U . . .
C13 C 0.6344(3) 0.5008(3) 0.9681(3) 0.0531(9) Uani 1 1 d . . . . .
H13A H 0.632671 0.527605 1.034469 0.080 Uiso 1 1 calc R U . . .
H13B H 0.655617 0.558712 0.948236 0.080 Uiso 1 1 calc R U . . .
H13C H 0.689650 0.477067 0.979138 0.080 Uiso 1 1 calc R U . . .
C14 C 0.0476(3) 0.3518(3) 0.8585(3) 0.0406(7) Uani 1 1 d . . . . .
H14A H 0.045790 0.399227 0.917030 0.061 Uiso 1 1 calc R U . . .
H14B H 0.092079 0.320497 0.885991 0.061 Uiso 1 1 calc R U . . .
H14C H -0.029431 0.293767 0.802849 0.061 Uiso 1 1 calc R U . . .
C15 C -0.0223(3) 0.5395(3) 0.8582(3) 0.0516(9) Uani 1 1 d . . . . .
H15A H -0.041555 0.557724 0.799285 0.077 Uiso 1 1 calc R U . . .
H15B H -0.036053 0.578206 0.911591 0.077 Uiso 1 1 calc R U . . .
H15C H -0.068868 0.461512 0.830397 0.077 Uiso 1 1 calc R U . . .
C16 C 0.1999(3) 0.6928(3) 0.8223(3) 0.0416(7) Uani 1 1 d . . . . .
H16A H 0.130542 0.695473 0.804859 0.062 Uiso 1 1 calc R U . . .
H16B H 0.232062 0.717753 0.781067 0.062 Uiso 1 1 calc R U . . .
H16C H 0.254262 0.739705 0.898976 0.062 Uiso 1 1 calc R U . . .
C17 C 0.6684(3) 0.3943(3) 0.7402(3) 0.0479(8) Uani 1 1 d . . . . .
H17A H 0.716297 0.412928 0.709053 0.072 Uiso 1 1 calc R U . . .
H17B H 0.712098 0.398202 0.808857 0.072 Uiso 1 1 calc R U . . .
H17C H 0.641390 0.445166 0.751536 0.072 Uiso 1 1 calc R U . . .
C18 C 0.7439(4) 0.2183(5) 0.7559(5) 0.098(2) Uani 1 1 d . . . . .
H18A H 0.747619 0.250739 0.708262 0.147 Uiso 1 1 calc R U . . .
H18B H 0.735851 0.147060 0.724716 0.147 Uiso 1 1 calc R U . . .
H18C H 0.813238 0.264860 0.825846 0.147 Uiso 1 1 calc R U . . .
C19 C 0.4603(4) -0.0043(3) 0.6344(4) 0.0637(11) Uani 1 1 d . . . . .
H19A H 0.512880 -0.022795 0.620053 0.096 Uiso 1 1 calc R U . . .
H19B H 0.383415 -0.066213 0.586408 0.096 Uiso 1 1 calc R U . . .
H19C H 0.480113 0.014203 0.708928 0.096 Uiso 1 1 calc R U . . .
C20 C 0.5140(3) 0.1625(3) 0.2092(3) 0.0419(8) Uani 1 1 d . . . . .
H20A H 0.525189 0.116879 0.158091 0.063 Uiso 1 1 calc R U . . .
H20B H 0.573989 0.190491 0.282270 0.063 Uiso 1 1 calc R U . . .
H20C H 0.516088 0.222995 0.195166 0.063 Uiso 1 1 calc R U . . .
C21 C 0.3247(4) -0.0200(3) -0.0453(3) 0.0605(11) Uani 1 1 d . . . . .
H21A H 0.346842 -0.052128 -0.094146 0.091 Uiso 1 1 calc R U . . .
H21B H 0.369430 0.058939 -0.012195 0.091 Uiso 1 1 calc R U . . .
H21C H 0.244579 -0.043882 -0.085427 0.091 Uiso 1 1 calc R U . . .
C22 C 0.1340(3) -0.1796(3) 0.0157(3) 0.0447(8) Uani 1 1 d . . . . .
H22A H 0.113362 -0.178650 -0.053169 0.067 Uiso 1 1 calc R U . . .
H22B H 0.066752 -0.207182 0.022267 0.067 Uiso 1 1 calc R U . . .
H22C H 0.166065 -0.226502 0.019487 0.067 Uiso 1 1 calc R U . . .
C25 C 0.1059(3) 0.2574(2) 0.7069(2) 0.0344(7) Uani 1 1 d . . . . .
H25A H 0.156397 0.254799 0.768820 0.041 Uiso 1 1 calc R U . . .
H25B H 0.027364 0.210432 0.687324 0.041 Uiso 1 1 calc R U . . .
C26 C 0.1297(2) 0.3714(2) 0.7397(2) 0.0301(6) Uani 1 1 d . . . . .
C27 C 0.1001(2) 0.4161(2) 0.8117(2) 0.0323(6) Uani 1 1 d . . . . .
C28 C 0.1213(2) 0.5204(2) 0.8369(2) 0.0332(7) Uani 1 1 d . . . . .
C29 C 0.1740(2) 0.5794(2) 0.7947(2) 0.0323(6) Uani 1 1 d . . . . .
C30 C 0.2018(2) 0.5280(2) 0.7257(2) 0.0318(6) Uani 1 1 d . . . . .
H30 H 0.238037 0.566742 0.696486 0.038 Uiso 1 1 calc R U . . .
C41 C 0.1254(3) 0.2872(2) 0.3280(2) 0.0352(7) Uani 1 1 d . . . . .
H41A H 0.091989 0.311550 0.277426 0.042 Uiso 1 1 calc R U . . .
H41B H 0.188589 0.352169 0.395731 0.042 Uiso 1 1 calc R U . . .
C42 C 0.2650(3) 0.2960(3) 0.2765(3) 0.0375(7) Uani 1 1 d . . . . .
H42A H 0.245648 0.344338 0.251104 0.045 Uiso 1 1 calc R U . . .
H42B H 0.277712 0.252388 0.224361 0.045 Uiso 1 1 calc R U . . .
C43 C 0.3718(3) 0.3633(2) 0.3851(3) 0.0360(7) Uani 1 1 d . . . . .
H43A H 0.433621 0.412684 0.380146 0.043 Uiso 1 1 calc R U . . .
H43B H 0.359676 0.407520 0.437378 0.043 Uiso 1 1 calc R U . . .
C44 C 0.0787(3) 0.1357(3) 0.1728(2) 0.0416(8) Uani 1 1 d . . . . .
H44A H 0.108903 0.096741 0.139883 0.062 Uiso 1 1 calc R U . . .
H44B H 0.049676 0.167343 0.129352 0.062 Uiso 1 1 calc R U . . .
H44C H 0.017532 0.085375 0.176724 0.062 Uiso 1 1 calc R U . . .
C45 C 0.4810(2) 0.3449(2) 0.5385(2) 0.0324(6) Uani 1 1 d . . . . .
H45A H 0.457591 0.389352 0.576710 0.039 Uiso 1 1 calc R U . . .
H45B H 0.558282 0.393040 0.555930 0.039 Uiso 1 1 calc R U . . .
C46 C 0.4791(2) 0.2603(2) 0.5733(2) 0.0303(6) Uani 1 1 d . . . . .
C47 C 0.5688(3) 0.2808(3) 0.6646(3) 0.0379(7) Uani 1 1 d . . . . .
C48 C 0.5626(3) 0.1937(3) 0.6828(3) 0.0438(8) Uani 1 1 d . . . . .
C49 C 0.4671(3) 0.0909(3) 0.6158(3) 0.0436(8) Uani 1 1 d . . . . .
C50 C 0.3801(3) 0.0802(2) 0.5313(3) 0.0361(7) Uani 1 1 d . . . . .
H50 H 0.312867 0.011653 0.486568 0.043 Uiso 1 1 calc R U . . .
C65 C 0.4548(3) 0.2483(2) 0.3648(2) 0.0340(7) Uani 1 1 d . . . . .
H65A H 0.516951 0.245771 0.416063 0.041 Uiso 1 1 calc R U . . .
H65B H 0.487544 0.298306 0.339186 0.041 Uiso 1 1 calc R U . . .
C66 C 0.3724(3) 0.1377(2) 0.2714(2) 0.0311(6) Uani 1 1 d . . . . .
C67 C 0.4009(3) 0.0964(2) 0.1970(2) 0.0325(6) Uani 1 1 d . . . . .
C68 C 0.3219(3) -0.0068(2) 0.1126(2) 0.0336(7) Uani 1 1 d . . . . .
C69 C 0.2193(3) -0.0673(2) 0.1050(2) 0.0338(7) Uani 1 1 d . . . . .
C70 C 0.2005(3) -0.0190(2) 0.1838(2) 0.0336(6) Uani 1 1 d . . . . .
H70 H 0.131261 -0.058701 0.179993 0.040 Uiso 1 1 calc R U . . .
Cl4 Cl -0.2110(2) 0.3475(2) 0.5439(2) 0.0395(6) Uani 0.558(6) 1 d D . P A 1
O41 O -0.2131(5) 0.3315(6) 0.4446(4) 0.0566(15) Uani 0.558(6) 1 d D . P A 1
O42 O -0.1144(6) 0.3522(8) 0.6152(4) 0.096(3) Uani 0.558(6) 1 d D U P A 1
O43 O -0.2116(5) 0.4442(4) 0.5914(4) 0.0713(19) Uani 0.558(6) 1 d D . P A 1
O44 O -0.3104(8) 0.2593(6) 0.5222(9) 0.079(3) Uani 0.558(6) 1 d D U P A 1
Cl3 Cl 0.21641(13) 0.20313(17) -0.00200(16) 0.0496(4) Uani 0.804(5) 1 d D . P B 1
Cl3A Cl 0.1895(6) 0.1559(7) -0.0502(7) 0.0502(17) Uani 0.196(5) 1 d D . P B 2
O31 O 0.3286(3) 0.2635(5) 0.0883(3) 0.0839(15) Uani 0.804(5) 1 d D U P B 1
O31A O 0.2643(14) 0.1680(17) 0.0471(11) 0.071(4) Uani 0.196(5) 1 d D U P B 2
O32 O 0.1520(4) 0.2486(4) 0.0163(3) 0.0684(13) Uani 0.804(5) 1 d D . P B 1
O32A O 0.0958(10) 0.1575(14) -0.0459(11) 0.061(4) Uani 0.196(5) 1 d D . P B 2
O33 O 0.1702(5) 0.0962(4) -0.0135(4) 0.0902(15) Uani 0.804(5) 1 d D . P B 1
O33A O 0.1506(13) 0.0537(10) -0.1316(14) 0.093(7) Uani 0.196(5) 1 d D . P B 2
O34 O 0.2284(3) 0.2134(3) -0.0894(2) 0.0826(10) Uani 1 1 d D . . . .
Cl4A Cl -0.2032(3) 0.3098(4) 0.5343(4) 0.0534(10) Uani 0.442(6) 1 d D . P A 2
O41A O -0.2334(6) 0.2662(7) 0.4248(5) 0.0547(19) Uani 0.442(6) 1 d D . P A 2
O42A O -0.1795(6) 0.2429(7) 0.5778(6) 0.070(2) Uani 0.442(6) 1 d D U P A 2
O43A O -0.1030(6) 0.4146(5) 0.5927(6) 0.066(2) Uani 0.442(6) 1 d D . P A 2
O44A O -0.2958(9) 0.3119(11) 0.5424(10) 0.089(4) Uani 0.442(6) 1 d D U P A 2

loop_
_atom_site_aniso_label
_atom_site_aniso_U_11
_atom_site_aniso_U_22
_atom_site_aniso_U_33
_atom_site_aniso_U_23
_atom_site_aniso_U_13
_atom_site_aniso_U_12
Fe1 0.0265(2) 0.0187(2) 0.0285(2) 0.00902(18) 0.01489(18) 0.00692(17)
Fe2 0.0325(2) 0.0185(2) 0.0283(2) 0.01153(18) 0.01732(19) 0.00980(18)
Cl1 0.0406(4) 0.0216(3) 0.0543(4) 0.0155(3) 0.0321(4) 0.0120(3)
Cl2 0.0447(4) 0.0214(3) 0.0339(3) 0.0092(3) 0.0224(3) 0.0058(3)
O3 0.0308(10) 0.0209(9) 0.0299(10) 0.0115(8) 0.0149(8) 0.0085(8)
O5 0.0513(15) 0.0800(19) 0.0467(14) 0.0391(14) 0.0239(12) 0.0366(14)
O6 0.0361(11) 0.0414(12) 0.0347(11) 0.0071(10) 0.0209(10) 0.0156(10)
O7 0.0403(14) 0.095(2) 0.0690(17) 0.0580(17) 0.0244(13) 0.0311(15)
O8 0.0605(15) 0.0406(12) 0.0372(11) 0.0192(10) 0.0331(11) 0.0294(11)
N1 0.0322(13) 0.0281(13) 0.0323(12) 0.0121(11) 0.0156(11) 0.0130(11)
N2 0.0297(12) 0.0219(11) 0.0279(12) 0.0089(10) 0.0148(10) 0.0057(10)
N3 0.0322(13) 0.0238(12) 0.0264(11) 0.0074(10) 0.0151(10) 0.0090(10)
N4 0.0282(12) 0.0235(12) 0.0293(12) 0.0080(10) 0.0144(10) 0.0078(10)
N41 0.0425(14) 0.0311(13) 0.0298(12) 0.0161(11) 0.0198(11) 0.0189(12)
N42 0.0378(13) 0.0204(11) 0.0362(13) 0.0149(10) 0.0238(11) 0.0126(10)
N43 0.0354(13) 0.0236(12) 0.0336(12) 0.0135(11) 0.0195(11) 0.0125(11)
N44 0.0416(14) 0.0237(12) 0.0328(12) 0.0146(10) 0.0224(11) 0.0151(11)
C1 0.0352(16) 0.0308(15) 0.0312(15) 0.0124(13) 0.0147(13) 0.0164(13)
C2 0.0244(14) 0.0351(16) 0.0336(15) 0.0117(13) 0.0121(13) 0.0057(13)
C3 0.0317(15) 0.0250(15) 0.0291(14) 0.0081(12) 0.0133(13) 0.0006(12)
C4 0.0390(17) 0.0377(17) 0.0418(17) 0.0192(15) 0.0188(14) 0.0221(15)
C5 0.0389(16) 0.0200(13) 0.0272(14) 0.0090(12) 0.0151(13) 0.0079(12)
C6 0.0363(16) 0.0249(14) 0.0254(13) 0.0087(12) 0.0174(12) 0.0105(13)
C7 0.0471(18) 0.0375(17) 0.0292(14) 0.0155(13) 0.0236(14) 0.0208(15)
C8 0.0396(17) 0.056(2) 0.0318(15) 0.0226(15) 0.0188(14) 0.0255(16)
C9 0.0330(16) 0.0416(18) 0.0289(15) 0.0110(14) 0.0146(13) 0.0113(14)
C10 0.0333(16) 0.0268(15) 0.0310(15) 0.0066(13) 0.0158(13) 0.0061(13)
C11 0.066(2) 0.045(2) 0.0410(18) 0.0253(16) 0.0280(18) 0.0283(18)
C12 0.048(2) 0.097(3) 0.046(2) 0.042(2) 0.0195(18) 0.023(2)
C13 0.0336(18) 0.058(2) 0.0390(18) 0.0162(17) 0.0114(15) 0.0087(16)
C14 0.0401(17) 0.0409(18) 0.0410(17) 0.0178(15) 0.0263(15) 0.0162(15)
C15 0.0379(18) 0.051(2) 0.053(2) 0.0105(17) 0.0253(17) 0.0192(16)
C16 0.0473(19) 0.0331(17) 0.0439(17) 0.0136(14) 0.0271(16) 0.0192(15)
C17 0.0318(17) 0.050(2) 0.0446(18) 0.0162(17) 0.0175(15) 0.0116(15)
C18 0.061(3) 0.154(5) 0.152(5) 0.127(5) 0.066(3) 0.068(3)
C19 0.069(3) 0.066(3) 0.090(3) 0.062(3) 0.044(2) 0.044(2)
C20 0.0494(19) 0.0414(18) 0.0428(17) 0.0201(15) 0.0314(16) 0.0223(16)
C21 0.094(3) 0.055(2) 0.044(2) 0.0276(19) 0.042(2) 0.038(2)
C22 0.049(2) 0.0378(18) 0.0359(16) 0.0083(15) 0.0203(15) 0.0187(16)
C25 0.0361(16) 0.0247(14) 0.0322(15) 0.0104(12) 0.0197(13) 0.0059(13)
C26 0.0247(14) 0.0258(14) 0.0278(14) 0.0084(12) 0.0113(12) 0.0068(12)
C27 0.0228(14) 0.0331(16) 0.0273(14) 0.0089(12) 0.0105(12) 0.0077(12)
C28 0.0253(14) 0.0365(16) 0.0266(14) 0.0074(13) 0.0125(12) 0.0114(13)
C29 0.0283(15) 0.0292(15) 0.0281(14) 0.0079(12) 0.0115(12) 0.0108(12)
C30 0.0291(14) 0.0239(14) 0.0333(15) 0.0077(12) 0.0178(12) 0.0074(12)
C41 0.0409(17) 0.0341(16) 0.0354(15) 0.0187(14) 0.0194(14) 0.0214(14)
C42 0.0510(19) 0.0364(17) 0.0435(17) 0.0277(15) 0.0308(16) 0.0253(15)
C43 0.0462(18) 0.0262(15) 0.0492(18) 0.0233(14) 0.0325(15) 0.0184(14)
C44 0.051(2) 0.0429(18) 0.0291(15) 0.0169(14) 0.0159(14) 0.0257(16)
C45 0.0341(15) 0.0217(14) 0.0398(16) 0.0106(12) 0.0225(13) 0.0118(12)
C46 0.0337(15) 0.0266(14) 0.0368(15) 0.0147(13) 0.0231(13) 0.0159(13)
C47 0.0337(16) 0.0394(17) 0.0406(17) 0.0169(14) 0.0232(14) 0.0157(14)
C48 0.0385(18) 0.064(2) 0.0496(19) 0.0388(18) 0.0286(16) 0.0294(17)
C49 0.048(2) 0.048(2) 0.055(2) 0.0343(18) 0.0325(17) 0.0293(17)
C50 0.0432(17) 0.0290(15) 0.0455(17) 0.0218(14) 0.0272(15) 0.0191(14)
C65 0.0412(17) 0.0233(14) 0.0411(16) 0.0145(13) 0.0279(14) 0.0131(13)
C66 0.0456(17) 0.0260(14) 0.0336(15) 0.0190(13) 0.0248(14) 0.0206(13)
C67 0.0412(17) 0.0309(15) 0.0363(15) 0.0214(13) 0.0232(14) 0.0207(14)
C68 0.0478(18) 0.0355(16) 0.0326(15) 0.0203(13) 0.0240(14) 0.0283(15)
C69 0.0404(17) 0.0288(15) 0.0310(15) 0.0122(13) 0.0166(13) 0.0190(13)
C70 0.0387(16) 0.0275(15) 0.0349(15) 0.0148(13) 0.0197(13) 0.0158(13)
Cl4 0.0343(11) 0.0487(14) 0.0358(8) 0.0175(9) 0.0206(7) 0.0203(9)
O41 0.054(3) 0.072(4) 0.039(3) 0.021(3) 0.025(2) 0.029(3)
O42 0.062(4) 0.179(9) 0.041(3) 0.027(4) 0.015(3) 0.084(5)
O43 0.126(5) 0.053(3) 0.072(3) 0.040(3) 0.073(4) 0.051(3)
O44 0.073(4) 0.062(4) 0.087(5) 0.030(4) 0.045(4) 0.020(4)
Cl3 0.0486(7) 0.0622(10) 0.0404(8) 0.0307(8) 0.0253(7) 0.0222(7)
Cl3A 0.058(4) 0.060(4) 0.051(4) 0.033(3) 0.037(3) 0.033(3)
O31 0.054(2) 0.143(4) 0.047(2) 0.048(3) 0.0278(19) 0.038(3)
O31A 0.071(10) 0.124(12) 0.072(9) 0.083(9) 0.041(7) 0.067(9)
O32 0.077(3) 0.114(4) 0.071(3) 0.068(3) 0.051(2) 0.067(3)
O32A 0.033(7) 0.096(13) 0.049(8) 0.030(9) 0.025(6) 0.027(8)
O33 0.116(4) 0.070(3) 0.102(4) 0.054(3) 0.062(3) 0.046(3)
O33A 0.076(11) 0.045(9) 0.122(16) 0.006(9) 0.061(12) 0.012(8)
O34 0.083(2) 0.139(3) 0.0588(17) 0.065(2) 0.0489(17) 0.060(2)
Cl4A 0.0415(14) 0.074(3) 0.0614(18) 0.041(2) 0.0318(13) 0.0326(17)
O41A 0.042(4) 0.064(5) 0.048(4) 0.023(4) 0.015(3) 0.026(4)
O42A 0.060(4) 0.098(5) 0.076(4) 0.063(4) 0.038(4) 0.041(4)
O43A 0.059(4) 0.055(4) 0.056(4) 0.026(3) 0.019(3) 0.014(3)
O44A 0.057(6) 0.170(11) 0.088(7) 0.075(8) 0.058(5) 0.071(7)

loop_
_atom_type_symbol
_atom_type_description
_atom_type_scat_dispersion_real
_atom_type_scat_dispersion_imag
_atom_type_scat_source
C C 0.0181 0.0091 'International Tables Vol C Tables 4.2.6.8 and 6.1.1.4'
H H 0.0000 0.0000 'International Tables Vol C Tables 4.2.6.8 and 6.1.1.4'
Cl Cl 0.3639 0.7018 'International Tables Vol C Tables 4.2.6.8 and 6.1.1.4'
Fe Fe -1.1336 3.1974 'International Tables Vol C Tables 4.2.6.8 and 6.1.1.4'
N N 0.0311 0.0180 'International Tables Vol C Tables 4.2.6.8 and 6.1.1.4'
O O 0.0492 0.0322 'International Tables Vol C Tables 4.2.6.8 and 6.1.1.4'

loop_
_geom_angle_atom_site_label_1
_geom_angle_atom_site_label_2
_geom_angle_atom_site_label_3
_geom_angle
_geom_angle_site_symmetry_1
_geom_angle_site_symmetry_3
_geom_angle_publ_flag
O3 Fe1 Cl1 99.92(6) . . ?
O3 Fe1 N1 89.62(9) . . ?
O3 Fe1 N2 94.18(9) . . ?
O3 Fe1 N3 92.10(9) . . ?
O3 Fe1 N4 170.20(9) . . ?
N1 Fe1 Cl1 106.85(7) . . ?
N2 Fe1 Cl1 163.72(7) . . ?
N2 Fe1 N1 81.18(9) . . ?
N2 Fe1 N4 76.68(9) . . ?
N3 Fe1 Cl1 97.21(7) . . ?
N3 Fe1 N1 155.20(9) . . ?
N3 Fe1 N2 74.02(9) . . ?
N3 Fe1 N4 88.79(9) . . ?
N4 Fe1 Cl1 89.64(6) . . ?
N4 Fe1 N1 85.51(9) . . ?
O3 Fe2 Cl2 99.41(6) . . ?
O3 Fe2 N41 89.93(9) . . ?
O3 Fe2 N42 93.95(8) . . ?
O3 Fe2 N43 91.28(9) . . ?
O3 Fe2 N44 170.26(9) . . ?
N41 Fe2 Cl2 105.57(7) . . ?
N42 Fe2 Cl2 164.83(7) . . ?
N42 Fe2 N41 81.47(9) . . ?
N42 Fe2 N44 76.82(9) . . ?
N43 Fe2 Cl2 98.33(7) . . ?
N43 Fe2 N41 155.54(9) . . ?
N43 Fe2 N42 74.07(9) . . ?
N43 Fe2 N44 89.16(9) . . ?
N44 Fe2 Cl2 90.15(6) . . ?
N44 Fe2 N41 85.68(9) . . ?
Fe2 O3 Fe1 173.02(12) . . ?
C8 O5 C12 112.9(3) . . ?
C28 O6 C15 113.2(2) . . ?
C48 O7 C18 113.9(3) . . ?
C68 O8 C21 113.6(3) . . ?
C1 N1 Fe1 111.47(18) . . ?
C1 N1 C2 108.7(2) . . ?
C1 N1 C4 108.8(2) . . ?
C2 N1 Fe1 104.52(17) . . ?
C4 N1 Fe1 114.00(18) . . ?
C4 N1 C2 109.1(2) . . ?
C3 N2 Fe1 105.76(17) . . ?
C3 N2 C25 111.6(2) . . ?
C5 N2 Fe1 104.64(16) . . ?
C5 N2 C3 112.4(2) . . ?
C5 N2 C25 109.5(2) . . ?
C25 N2 Fe1 112.70(17) . . ?
C6 N3 Fe1 113.76(19) . . ?
C10 N3 Fe1 127.2(2) . . ?
C10 N3 C6 118.5(3) . . ?
C26 N4 Fe1 116.50(19) . . ?
C26 N4 C30 118.6(2) . . ?
C30 N4 Fe1 124.90(19) . . ?
C41 N41 Fe2 111.72(17) . . ?
C41 N41 C42 108.3(2) . . ?
C42 N41 Fe2 104.29(18) . . ?
C44 N41 Fe2 114.02(19) . . ?
C44 N41 C41 109.0(2) . . ?
C44 N41 C42 109.3(2) . . ?
C43 N42 Fe2 106.15(18) . . ?
C43 N42 C45 112.9(2) . . ?
C43 N42 C65 111.3(2) . . ?
C45 N42 Fe2 105.00(16) . . ?
C45 N42 C65 108.9(2) . . ?
C65 N42 Fe2 112.35(16) . . ?
C46 N43 Fe2 113.14(19) . . ?
C50 N43 Fe2 127.1(2) . . ?
C50 N43 C46 119.0(3) . . ?
C66 N44 Fe2 116.35(19) . . ?
C66 N44 C70 118.5(2) . . ?
C70 N44 Fe2 125.2(2) . . ?
N1 C1 H1A 109.1 . . ?
N1 C1 H1B 109.1 . . ?
N1 C1 C41 112.3(2) . . ?
H1A C1 H1B 107.9 . . ?
C41 C1 H1A 109.1 . . ?
C41 C1 H1B 109.1 . . ?
N1 C2 H2A 109.5 . . ?
N1 C2 H2B 109.5 . . ?
N1 C2 C3 110.7(2) . . ?
H2A C2 H2B 108.1 . . ?
C3 C2 H2A 109.5 . . ?
C3 C2 H2B 109.5 . . ?
N2 C3 C2 109.4(2) . . ?
N2 C3 H3A 109.8 . . ?
N2 C3 H3B 109.8 . . ?
C2 C3 H3A 109.8 . . ?
C2 C3 H3B 109.8 . . ?
H3A C3 H3B 108.2 . . ?
N1 C4 H4A 109.5 . . ?
N1 C4 H4B 109.5 . . ?
N1 C4 H4C 109.5 . . ?
H4A C4 H4B 109.5 . . ?
H4A C4 H4C 109.5 . . ?
H4B C4 H4C 109.5 . . ?
N2 C5 H5A 110.0 . . ?
N2 C5 H5B 110.0 . . ?
N2 C5 C6 108.4(2) . . ?
H5A C5 H5B 108.4 . . ?
C6 C5 H5A 110.0 . . ?
C6 C5 H5B 110.0 . . ?
N3 C6 C5 114.9(3) . . ?
N3 C6 C7 122.8(3) . . ?
C7 C6 C5 122.3(3) . . ?
C6 C7 C8 116.6(3) . . ?
C6 C7 C11 121.5(3) . . ?
C8 C7 C11 121.8(3) . . ?
O5 C8 C7 119.8(3) . . ?
O5 C8 C9 118.6(3) . . ?
C9 C8 C7 121.6(3) . . ?
C8 C9 C13 121.7(3) . . ?
C10 C9 C8 116.5(3) . . ?
C10 C9 C13 121.8(3) . . ?
N3 C10 C9 123.7(3) . . ?
N3 C10 H10 118.2 . . ?
C9 C10 H10 118.2 . . ?
C7 C11 H11A 109.5 . . ?
C7 C11 H11B 109.5 . . ?
C7 C11 H11C 109.5 . . ?
H11A C11 H11B 109.5 . . ?
H11A C11 H11C 109.5 . . ?
H11B C11 H11C 109.5 . . ?
O5 C12 H12A 109.5 . . ?
O5 C12 H12B 109.5 . . ?
O5 C12 H12C 109.5 . . ?
H12A C12 H12B 109.5 . . ?
H12A C12 H12C 109.5 . . ?
H12B C12 H12C 109.5 . . ?
C9 C13 H13A 109.5 . . ?
C9 C13 H13B 109.5 . . ?
C9 C13 H13C 109.5 . . ?
H13A C13 H13B 109.5 . . ?
H13A C13 H13C 109.5 . . ?
H13B C13 H13C 109.5 . . ?
H14A C14 H14B 109.5 . . ?
H14A C14 H14C 109.5 . . ?
H14B C14 H14C 109.5 . . ?
C27 C14 H14A 109.5 . . ?
C27 C14 H14B 109.5 . . ?
C27 C14 H14C 109.5 . . ?
O6 C15 H15A 109.5 . . ?
O6 C15 H15B 109.5 . . ?
O6 C15 H15C 109.5 . . ?
H15A C15 H15B 109.5 . . ?
H15A C15 H15C 109.5 . . ?
H15B C15 H15C 109.5 . . ?
H16A C16 H16B 109.5 . . ?
H16A C16 H16C 109.5 . . ?
H16B C16 H16C 109.5 . . ?
C29 C16 H16A 109.5 . . ?
C29 C16 H16B 109.5 . . ?
C29 C16 H16C 109.5 . . ?
H17A C17 H17B 109.5 . . ?
H17A C17 H17C 109.5 . . ?
H17B C17 H17C 109.5 . . ?
C47 C17 H17A 109.5 . . ?
C47 C17 H17B 109.5 . . ?
C47 C17 H17C 109.5 . . ?
O7 C18 H18A 109.5 . . ?
O7 C18 H18B 109.5 . . ?
O7 C18 H18C 109.5 . . ?
H18A C18 H18B 109.5 . . ?
H18A C18 H18C 109.5 . . ?
H18B C18 H18C 109.5 . . ?
H19A C19 H19B 109.5 . . ?
H19A C19 H19C 109.5 . . ?
H19B C19 H19C 109.5 . . ?
C49 C19 H19A 109.5 . . ?
C49 C19 H19B 109.5 . . ?
C49 C19 H19C 109.5 . . ?
H20A C20 H20B 109.5 . . ?
H20A C20 H20C 109.5 . . ?
H20B C20 H20C 109.5 . . ?
C67 C20 H20A 109.5 . . ?
C67 C20 H20B 109.5 . . ?
C67 C20 H20C 109.5 . . ?
O8 C21 H21A 109.5 . . ?
O8 C21 H21B 109.5 . . ?
O8 C21 H21C 109.5 . . ?
H21A C21 H21B 109.5 . . ?
H21A C21 H21C 109.5 . . ?
H21B C21 H21C 109.5 . . ?
H22A C22 H22B 109.5 . . ?
H22A C22 H22C 109.5 . . ?
H22B C22 H22C 109.5 . . ?
C69 C22 H22A 109.5 . . ?
C69 C22 H22B 109.5 . . ?
C69 C22 H22C 109.5 . . ?
N2 C25 H25A 108.9 . . ?
N2 C25 H25B 108.9 . . ?
N2 C25 C26 113.5(2) . . ?
H25A C25 H25B 107.7 . . ?
C26 C25 H25A 108.9 . . ?
C26 C25 H25B 108.9 . . ?
N4 C26 C25 117.4(2) . . ?
N4 C26 C27 123.0(3) . . ?
C27 C26 C25 119.5(3) . . ?
C26 C27 C14 120.3(3) . . ?
C28 C27 C14 122.7(3) . . ?
C28 C27 C26 117.0(3) . . ?
O6 C28 C27 120.7(3) . . ?
O6 C28 C29 118.1(3) . . ?
C27 C28 C29 121.2(3) . . ?
C28 C29 C16 122.3(3) . . ?
C30 C29 C16 120.7(3) . . ?
C30 C29 C28 117.0(3) . . ?
N4 C30 C29 123.2(3) . . ?
N4 C30 H30 118.4 . . ?
C29 C30 H30 118.4 . . ?
N41 C41 C1 112.3(2) . . ?
N41 C41 H41A 109.1 . . ?
N41 C41 H41B 109.1 . . ?
C1 C41 H41A 109.1 . . ?
C1 C41 H41B 109.1 . . ?
H41A C41 H41B 107.9 . . ?
N41 C42 H42A 109.5 . . ?
N41 C42 H42B 109.5 . . ?
N41 C42 C43 110.8(2) . . ?
H42A C42 H42B 108.1 . . ?
C43 C42 H42A 109.5 . . ?
C43 C42 H42B 109.5 . . ?
N42 C43 C42 109.7(2) . . ?
N42 C43 H43A 109.7 . . ?
N42 C43 H43B 109.7 . . ?
C42 C43 H43A 109.7 . . ?
C42 C43 H43B 109.7 . . ?
H43A C43 H43B 108.2 . . ?
N41 C44 H44A 109.5 . . ?
N41 C44 H44B 109.5 . . ?
N41 C44 H44C 109.5 . . ?
H44A C44 H44B 109.5 . . ?
H44A C44 H44C 109.5 . . ?
H44B C44 H44C 109.5 . . ?
N42 C45 H45A 109.9 . . ?
N42 C45 H45B 109.9 . . ?
N42 C45 C46 109.0(2) . . ?
H45A C45 H45B 108.3 . . ?
C46 C45 H45A 109.9 . . ?
C46 C45 H45B 109.9 . . ?
N43 C46 C45 115.5(3) . . ?
N43 C46 C47 122.0(3) . . ?
C47 C46 C45 122.5(3) . . ?
C46 C47 C17 120.5(3) . . ?
C48 C47 C17 122.2(3) . . ?
C48 C47 C46 117.3(3) . . ?
O7 C48 C47 120.6(3) . . ?
O7 C48 C49 118.0(3) . . ?
C47 C48 C49 121.4(3) . . ?
C48 C49 C19 121.6(3) . . ?
C50 C49 C19 121.5(3) . . ?
C50 C49 C48 116.9(3) . . ?
N43 C50 C49 123.2(3) . . ?
N43 C50 H50 118.4 . . ?
C49 C50 H50 118.4 . . ?
N42 C65 H65A 108.9 . . ?
N42 C65 H65B 108.9 . . ?
N42 C65 C66 113.1(2) . . ?
H65A C65 H65B 107.8 . . ?
C66 C65 H65A 109.0 . . ?
C66 C65 H65B 108.9 . . ?
N44 C66 C65 117.5(2) . . ?
N44 C66 C67 122.8(3) . . ?
C67 C66 C65 119.7(3) . . ?
C66 C67 C20 120.6(3) . . ?
C68 C67 C20 122.1(3) . . ?
C68 C67 C66 117.3(3) . . ?
O8 C68 C67 120.8(3) . . ?
O8 C68 C69 118.4(3) . . ?
C67 C68 C69 120.8(3) . . ?
C68 C69 C22 121.6(3) . . ?
C70 C69 C22 121.5(3) . . ?
C70 C69 C68 116.9(3) . . ?
N44 C70 C69 123.6(3) . . ?
N44 C70 H70 118.2 . . ?
C69 C70 H70 118.2 . . ?
O42 Cl4 O41 109.9(4) . . ?
O42 Cl4 O43 109.8(5) . . ?
O42 Cl4 O44 110.1(7) . . ?
O43 Cl4 O41 111.1(4) . . ?
O44 Cl4 O41 108.3(5) . . ?
O44 Cl4 O43 107.6(5) . . ?
O32 Cl3 O31 110.6(3) . . ?
O32 Cl3 O33 110.6(3) . . ?
O32 Cl3 O34 108.3(2) . . ?
O33 Cl3 O31 105.8(3) . . ?
O33 Cl3 O34 115.9(3) . . ?
O34 Cl3 O31 105.6(2) . . ?
O31A Cl3A O32A 109.6(9) . . ?
O31A Cl3A O33A 107.6(11) . . ?
O32A Cl3A O33A 108.2(10) . . ?
O34 Cl3A O31A 118.7(9) . . ?
O34 Cl3A O32A 113.1(8) . . ?
O34 Cl3A O33A 98.5(9) . . ?
O41A Cl4A O43A 108.6(5) . . ?
O42A Cl4A O41A 110.4(5) . . ?
O42A Cl4A O43A 108.3(5) . . ?
O44A Cl4A O41A 109.2(6) . . ?
O44A Cl4A O42A 107.0(7) . . ?
O44A Cl4A O43A 113.4(8) . . ?

loop_
_geom_bond_atom_site_label_1
_geom_bond_atom_site_label_2
_geom_bond_distance
_geom_bond_site_symmetry_2
_geom_bond_publ_flag
Fe1 Cl1 2.3048(8) . ?
Fe1 O3 1.8026(19) . ?
Fe1 N1 2.274(3) . ?
Fe1 N2 2.194(2) . ?
Fe1 N3 2.169(3) . ?
Fe1 N4 2.209(2) . ?
Fe2 Cl2 2.3110(8) . ?
Fe2 O3 1.8009(19) . ?
Fe2 N41 2.269(2) . ?
Fe2 N42 2.188(2) . ?
Fe2 N43 2.166(3) . ?
Fe2 N44 2.213(2) . ?
O5 C8 1.372(4) . ?
O5 C12 1.430(4) . ?
O6 C15 1.434(4) . ?
O6 C28 1.377(3) . ?
O7 C18 1.429(5) . ?
O7 C48 1.364(4) . ?
O8 C21 1.431(4) . ?
O8 C68 1.377(3) . ?
N1 C1 1.489(4) . ?
N1 C2 1.490(4) . ?
N1 C4 1.490(4) . ?
N2 C3 1.487(4) . ?
N2 C5 1.482(4) . ?
N2 C25 1.487(4) . ?
N3 C6 1.349(4) . ?
N3 C10 1.344(4) . ?
N4 C26 1.343(4) . ?
N4 C30 1.345(4) . ?
N41 C41 1.487(4) . ?
N41 C42 1.492(4) . ?
N41 C44 1.487(4) . ?
N42 C43 1.478(4) . ?
N42 C45 1.478(4) . ?
N42 C65 1.495(4) . ?
N43 C46 1.349(4) . ?
N43 C50 1.346(4) . ?
N44 C66 1.340(4) . ?
N44 C70 1.343(4) . ?
C1 H1A 0.9900 . ?
C1 H1B 0.9900 . ?
C1 C41 1.529(4) . ?
C2 H2A 0.9900 . ?
C2 H2B 0.9900 . ?
C2 C3 1.510(5) . ?
C3 H3A 0.9900 . ?
C3 H3B 0.9900 . ?
C4 H4A 0.9800 . ?
C4 H4B 0.9800 . ?
C4 H4C 0.9800 . ?
C5 H5A 0.9900 . ?
C5 H5B 0.9900 . ?
C5 C6 1.514(4) . ?
C6 C7 1.381(4) . ?
C7 C8 1.402(5) . ?
C7 C11 1.505(5) . ?
C8 C9 1.390(5) . ?
C9 C10 1.376(5) . ?
C9 C13 1.506(4) . ?
C10 H10 0.9500 . ?
C11 H11A 0.9800 . ?
C11 H11B 0.9800 . ?
C11 H11C 0.9800 . ?
C12 H12A 0.9800 . ?
C12 H12B 0.9800 . ?
C12 H12C 0.9800 . ?
C13 H13A 0.9800 . ?
C13 H13B 0.9800 . ?
C13 H13C 0.9800 . ?
C14 H14A 0.9800 . ?
C14 H14B 0.9800 . ?
C14 H14C 0.9800 . ?
C14 C27 1.502(4) . ?
C15 H15A 0.9800 . ?
C15 H15B 0.9800 . ?
C15 H15C 0.9800 . ?
C16 H16A 0.9800 . ?
C16 H16B 0.9800 . ?
C16 H16C 0.9800 . ?
C16 C29 1.495(4) . ?
C17 H17A 0.9800 . ?
C17 H17B 0.9800 . ?
C17 H17C 0.9800 . ?
C17 C47 1.513(5) . ?
C18 H18A 0.9800 . ?
C18 H18B 0.9800 . ?
C18 H18C 0.9800 . ?
C19 H19A 0.9800 . ?
C19 H19B 0.9800 . ?
C19 H19C 0.9800 . ?
C19 C49 1.506(5) . ?
C20 H20A 0.9800 . ?
C20 H20B 0.9800 . ?
C20 H20C 0.9800 . ?
C20 C67 1.514(4) . ?
C21 H21A 0.9800 . ?
C21 H21B 0.9800 . ?
C21 H21C 0.9800 . ?
C22 H22A 0.9800 . ?
C22 H22B 0.9800 . ?
C22 H22C 0.9800 . ?
C22 C69 1.499(4) . ?
C25 H25A 0.9900 . ?
C25 H25B 0.9900 . ?
C25 C26 1.503(4) . ?
C26 C27 1.396(4) . ?
C27 C28 1.385(4) . ?
C28 C29 1.401(4) . ?
C29 C30 1.384(4) . ?
C30 H30 0.9500 . ?
C41 H41A 0.9900 . ?
C41 H41B 0.9900 . ?
C42 H42A 0.9900 . ?
C42 H42B 0.9900 . ?
C42 C43 1.516(5) . ?
C43 H43A 0.9900 . ?
C43 H43B 0.9900 . ?
C44 H44A 0.9800 . ?
C44 H44B 0.9800 . ?
C44 H44C 0.9800 . ?
C45 H45A 0.9900 . ?
C45 H45B 0.9900 . ?
C45 C46 1.499(4) . ?
C46 C47 1.389(4) . ?
C47 C48 1.385(5) . ?
C48 C49 1.395(5) . ?
C49 C50 1.371(5) . ?
C50 H50 0.9500 . ?
C65 H65A 0.9900 . ?
C65 H65B 0.9900 . ?
C65 C66 1.499(4) . ?
C66 C67 1.393(4) . ?
C67 C68 1.388(4) . ?
C68 C69 1.399(4) . ?
C69 C70 1.379(4) . ?
C70 H70 0.9500 . ?
Cl4 O41 1.435(5) . ?
Cl4 O42 1.412(6) . ?
Cl4 O43 1.429(5) . ?
Cl4 O44 1.426(8) . ?
Cl3 O31 1.435(4) . ?
Cl3 O32 1.407(4) . ?
Cl3 O33 1.429(4) . ?
Cl3 O34 1.432(3) . ?
Cl3A O31A 1.404(11) . ?
Cl3A O32A 1.412(10) . ?
Cl3A O33A 1.413(11) . ?
Cl3A O34 1.261(6) . ?
Cl4A O41A 1.421(7) . ?
Cl4A O42A 1.420(7) . ?
Cl4A O43A 1.439(7) . ?
Cl4A O44A 1.420(8) . ?

loop_
_geom_torsion_atom_site_label_1
_geom_torsion_atom_site_label_2
_geom_torsion_atom_site_label_3
_geom_torsion_atom_site_label_4
_geom_torsion
_geom_torsion_site_symmetry_1
_geom_torsion_site_symmetry_2
_geom_torsion_site_symmetry_3
_geom_torsion_site_symmetry_4
_geom_torsion_publ_flag
Fe1 N1 C1 C41 -59.0(3) . . . . ?
Fe1 N1 C2 C3 -39.9(3) . . . . ?
Fe1 N2 C3 C2 -47.3(3) . . . . ?
Fe1 N2 C5 C6 48.8(2) . . . . ?
Fe1 N2 C25 C26 19.3(3) . . . . ?
Fe1 N3 C6 C5 -10.9(3) . . . . ?
Fe1 N3 C6 C7 169.5(2) . . . . ?
Fe1 N3 C10 C9 -172.8(2) . . . . ?
Fe1 N4 C26 C25 -2.2(3) . . . . ?
Fe1 N4 C26 C27 177.3(2) . . . . ?
Fe1 N4 C30 C29 -178.4(2) . . . . ?
Fe2 N41 C41 C1 -58.8(3) . . . . ?
Fe2 N41 C42 C43 -39.9(3) . . . . ?
Fe2 N42 C43 C42 -46.2(3) . . . . ?
Fe2 N42 C45 C46 46.9(2) . . . . ?
Fe2 N42 C65 C66 21.9(3) . . . . ?
Fe2 N43 C46 C45 -13.3(3) . . . . ?
Fe2 N43 C46 C47 168.0(2) . . . . ?
Fe2 N43 C50 C49 -170.7(2) . . . . ?
Fe2 N44 C66 C65 2.1(3) . . . . ?
Fe2 N44 C66 C67 179.8(2) . . . . ?
Fe2 N44 C70 C69 179.2(2) . . . . ?
O5 C8 C9 C10 178.2(3) . . . . ?
O5 C8 C9 C13 -2.3(5) . . . . ?
O6 C28 C29 C16 -0.9(4) . . . . ?
O6 C28 C29 C30 179.0(3) . . . . ?
O7 C48 C49 C19 -1.9(5) . . . . ?
O7 C48 C49 C50 178.7(3) . . . . ?
O8 C68 C69 C22 -0.9(4) . . . . ?
O8 C68 C69 C70 178.8(3) . . . . ?
N1 C1 C41 N41 135.2(3) . . . . ?
N1 C2 C3 N2 61.7(3) . . . . ?
N2 C5 C6 N3 -26.4(3) . . . . ?
N2 C5 C6 C7 153.2(3) . . . . ?
N2 C25 C26 N4 -11.5(4) . . . . ?
N2 C25 C26 C27 169.0(3) . . . . ?
N3 C6 C7 C8 5.2(4) . . . . ?
N3 C6 C7 C11 -175.5(3) . . . . ?
N4 C26 C27 C14 -177.9(3) . . . . ?
N4 C26 C27 C28 2.2(4) . . . . ?
N41 C42 C43 N42 61.0(3) . . . . ?
N42 C45 C46 N43 -23.5(3) . . . . ?
N42 C45 C46 C47 155.2(3) . . . . ?
N42 C65 C66 N44 -16.1(4) . . . . ?
N42 C65 C66 C67 166.1(3) . . . . ?
N43 C46 C47 C17 -174.7(3) . . . . ?
N43 C46 C47 C48 5.1(4) . . . . ?
N44 C66 C67 C20 -178.1(3) . . . . ?
N44 C66 C67 C68 1.8(4) . . . . ?
C1 N1 C2 C3 79.2(3) . . . . ?
C2 N1 C1 C41 -173.7(2) . . . . ?
C3 N2 C5 C6 163.1(2) . . . . ?
C3 N2 C25 C26 -99.5(3) . . . . ?
C4 N1 C1 C41 67.5(3) . . . . ?
C4 N1 C2 C3 -162.3(2) . . . . ?
C5 N2 C3 C2 -161.0(2) . . . . ?
C5 N2 C25 C26 135.4(3) . . . . ?
C5 C6 C7 C8 -174.4(3) . . . . ?
C5 C6 C7 C11 4.9(4) . . . . ?
C6 N3 C10 C9 -1.9(4) . . . . ?
C6 C7 C8 O5 177.8(3) . . . . ?
C6 C7 C8 C9 -3.7(4) . . . . ?
C7 C8 C9 C10 -0.2(5) . . . . ?
C7 C8 C9 C13 179.2(3) . . . . ?
C8 C9 C10 N3 3.2(5) . . . . ?
C10 N3 C6 C5 177.0(2) . . . . ?
C10 N3 C6 C7 -2.6(4) . . . . ?
C11 C7 C8 O5 -1.4(5) . . . . ?
C11 C7 C8 C9 177.1(3) . . . . ?
C12 O5 C8 C7 -83.4(4) . . . . ?
C12 O5 C8 C9 98.1(4) . . . . ?
C13 C9 C10 N3 -176.3(3) . . . . ?
C14 C27 C28 O6 0.0(4) . . . . ?
C14 C27 C28 C29 177.7(3) . . . . ?
C15 O6 C28 C27 -81.1(4) . . . . ?
C15 O6 C28 C29 101.0(3) . . . . ?
C16 C29 C30 N4 -179.7(3) . . . . ?
C17 C47 C48 O7 -2.7(5) . . . . ?
C17 C47 C48 C49 176.1(3) . . . . ?
C18 O7 C48 C47 -75.8(5) . . . . ?
C18 O7 C48 C49 105.4(4) . . . . ?
C19 C49 C50 N43 -176.4(3) . . . . ?
C20 C67 C68 O8 0.4(4) . . . . ?
C20 C67 C68 C69 178.1(3) . . . . ?
C21 O8 C68 C67 -82.0(4) . . . . ?
C21 O8 C68 C69 100.2(4) . . . . ?
C22 C69 C70 N44 179.6(3) . . . . ?
C25 N2 C3 C2 75.5(3) . . . . ?
C25 N2 C5 C6 -72.2(3) . . . . ?
C25 C26 C27 C14 1.6(4) . . . . ?
C25 C26 C27 C28 -178.3(3) . . . . ?
C26 N4 C30 C29 -0.6(4) . . . . ?
C26 C27 C28 O6 179.8(3) . . . . ?
C26 C27 C28 C29 -2.4(4) . . . . ?
C27 C28 C29 C16 -178.7(3) . . . . ?
C27 C28 C29 C30 1.2(4) . . . . ?
C28 C29 C30 N4 0.4(4) . . . . ?
C30 N4 C26 C25 179.7(3) . . . . ?
C30 N4 C26 C27 -0.8(4) . . . . ?
C41 N41 C42 C43 79.3(3) . . . . ?
C42 N41 C41 C1 -173.2(2) . . . . ?
C43 N42 C45 C46 162.2(2) . . . . ?
C43 N42 C65 C66 -97.0(3) . . . . ?
C44 N41 C41 C1 68.1(3) . . . . ?
C44 N41 C42 C43 -162.1(3) . . . . ?
C45 N42 C43 C42 -160.7(2) . . . . ?
C45 N42 C65 C66 137.8(2) . . . . ?
C45 C46 C47 C17 6.7(4) . . . . ?
C45 C46 C47 C48 -173.5(3) . . . . ?
C46 N43 C50 C49 -1.7(4) . . . . ?
C46 C47 C48 O7 177.5(3) . . . . ?
C46 C47 C48 C49 -3.7(5) . . . . ?
C47 C48 C49 C19 179.3(3) . . . . ?
C47 C48 C49 C50 -0.1(5) . . . . ?
C48 C49 C50 N43 2.9(5) . . . . ?
C50 N43 C46 C45 176.1(2) . . . . ?
C50 N43 C46 C47 -2.5(4) . . . . ?
C65 N42 C43 C42 76.3(3) . . . . ?
C65 N42 C45 C46 -73.6(3) . . . . ?
C65 C66 C67 C20 -0.4(4) . . . . ?
C65 C66 C67 C68 179.5(3) . . . . ?
C66 N44 C70 C69 0.1(4) . . . . ?
C66 C67 C68 O8 -179.5(3) . . . . ?
C66 C67 C68 C69 -1.8(4) . . . . ?
C67 C68 C69 C22 -178.7(3) . . . . ?
C67 C68 C69 C70 1.0(4) . . . . ?
C68 C69 C70 N44 -0.2(5) . . . . ?
C70 N44 C66 C65 -178.7(3) . . . . ?
C70 N44 C66 C67 -1.0(4) . . . . ?
